data_2236884
loop_
_publ_author_name
'Ennajeh, Ines'
'Hamza, Hamadi'
'Zid, Mohamed Faouzi'
'Driss, Ahmed'

_publ_section_title
;
 Li~0.17~Na~5.83~Mo~11~O~36~
;
_journal_coeditor_code HB6937
_journal_issue 12
_journal_name_full 'Acta Crystallographica Section E'
_journal_page_first i88
_journal_paper_doi 10.1107/S1600536812044224
_journal_volume 68
_journal_year 2012
_chemical_formula_iupac 'Li0.17 Na5.83 Mo11 O36'
_chemical_formula_moiety 'Li0.17 Na5.83 Mo11 O36'
_chemical_formula_sum 'Li0.17 Mo11 Na5.83 O36'
_chemical_formula_weight 1766.55
_chemical_name_systematic
;
Hexakis(lithium/sodium) undecamolybdate
;
_space_group_IT_number 15
_symmetry_cell_setting monoclinic
_symmetry_space_group_name_Hall '-C 2yc'
_symmetry_space_group_name_H-M 'C 1 2/c 1'
_atom_sites_solution_primary direct
_atom_sites_solution_secondary difmap
_audit_creation_method SHELXL-97
_cell_angle_alpha 90.00
_cell_angle_beta 90.162(8)
_cell_angle_gamma 90.00
_cell_formula_units_Z 4
_cell_length_a 7.2250(9)
_cell_length_b 17.863(2)
_cell_length_c 22.086(3)
_cell_measurement_reflns_used 25
_cell_measurement_temperature 298(2)
_cell_measurement_theta_max 15
_cell_measurement_theta_min 10
_cell_volume 2850.4(6)
_computing_cell_refinement 'CAD-4 EXPRESS (Duisenberg, 1992; Mac\'i\<cek & Yordanov, 1992)'
_computing_data_collection 'CAD-4 EXPRESS (Duisenberg, 1992; Mac\'i\<cek & Yordanov, 1992)'
_computing_data_reduction 'XCAD4 (Harms & Wocadlo, 1995)'
_computing_molecular_graphics 'DIAMOND (Brandenburg, 1998)'
_computing_publication_material 'WinGX (Farrugia, 1999)'
_computing_structure_refinement 'SHELXL97 (Sheldrick, 2008)'
_computing_structure_solution 'SHELXS97 (Sheldrick, 2008)'
_diffrn_ambient_temperature 298(2)
_diffrn_measured_fraction_theta_full 0.985
_diffrn_measured_fraction_theta_max 0.985
_diffrn_measurement_device_type 'Enraf--Nonius CAD-4'
_diffrn_measurement_method \w/2\q
_diffrn_radiation_monochromator graphite
_diffrn_radiation_source 'fine-focus sealed tube'
_diffrn_radiation_type MoK\a
_diffrn_radiation_wavelength 0.71073
_diffrn_reflns_av_R_equivalents 0.0318
_diffrn_reflns_av_sigmaI/netI 0.0322
_diffrn_reflns_limit_h_max 9
_diffrn_reflns_limit_h_min -9
_diffrn_reflns_limit_k_max 22
_diffrn_reflns_limit_k_min -1
_diffrn_reflns_limit_l_max 28
_diffrn_reflns_limit_l_min -28
_diffrn_reflns_number 6662
_diffrn_reflns_theta_full 27.23
_diffrn_reflns_theta_max 27.23
_diffrn_reflns_theta_min 2.28
_diffrn_standards_decay_% 2.3
_diffrn_standards_interval_time 120
_diffrn_standards_number 2
_exptl_absorpt_coefficient_mu 4.890
_exptl_absorpt_correction_T_max 0.50
_exptl_absorpt_correction_T_min 0.25
_exptl_absorpt_correction_type psi-scan
_exptl_absorpt_process_details '(North <i>et al.</i>, 1968)'
_exptl_crystal_colour yellow
_exptl_crystal_density_diffrn 4.116
_exptl_crystal_density_method 'not measured'
_exptl_crystal_description prism
_exptl_crystal_F_000 3259
_exptl_crystal_size_max 0.30
_exptl_crystal_size_mid 0.24
_exptl_crystal_size_min 0.14
_refine_diff_density_max 1.385
_refine_diff_density_min -1.848
_refine_ls_extinction_coef 0.00239(8)
_refine_ls_extinction_expression Fc^*^=kFc[1+0.001xFc^2^\l^3^/sin(2\q)]^-1/4^
_refine_ls_extinction_method 'SHELXL97 (Sheldrick, 2008)'
_refine_ls_goodness_of_fit_ref 1.327
_refine_ls_matrix_type full
_refine_ls_number_parameters 247
_refine_ls_number_reflns 3138
_refine_ls_number_restraints 1
_refine_ls_restrained_S_all 1.327
_refine_ls_R_factor_all 0.0383
_refine_ls_R_factor_gt 0.0365
_refine_ls_shift/su_max 0.000
_refine_ls_shift/su_mean 0.000
_refine_ls_structure_factor_coef Fsqd
_refine_ls_weighting_details 'calc w=1/[\s^2^(Fo^2^)+(0.0312P)^2^+53.4724P] where P=(Fo^2^+2Fc^2^)/3'
_refine_ls_weighting_scheme calc
_refine_ls_wR_factor_gt 0.0946
_refine_ls_wR_factor_ref 0.0954
_reflns_number_gt 3065
_reflns_number_total 3138
_reflns_threshold_expression I>2\s(I)
_cod_data_source_file hb6937.cif
_cod_data_source_block I
_cod_original_cell_volume 2850.5(6)
_cod_original_sg_symbol_H-M 'C 2/c'
_cod_database_code 2236884
_cod_database_fobs_code 2236884

loop_
_symmetry_equiv_pos_as_xyz
'x, y, z'
'-x, y, -z+1/2'
'x+1/2, y+1/2, z'
'-x+1/2, y+1/2, -z+1/2'
'-x, -y, -z'
'x, -y, z-1/2'
'-x+1/2, -y+1/2, -z'
'x+1/2, -y+1/2, z-1/2'

loop_
_atom_site_type_symbol
_atom_site_label
_atom_site_fract_x
_atom_site_fract_y
_atom_site_fract_z
_atom_site_U_iso_or_equiv
_atom_site_adp_type
_atom_site_calc_flag
_atom_site_refinement_flags
_atom_site_occupancy
_atom_site_symmetry_multiplicity
Mo Mo1 -0.05004(7) 0.09121(3) 0.08276(2) 0.00620(14) Uani d . 1 1
Mo Mo2 -0.04296(7) 0.09488(3) -0.08670(2) 0.00647(15) Uani d . 1 1
Mo Mo3 0.28669(7) 0.16698(3) 0.17148(2) 0.00669(15) Uani d . 1 1
Mo Mo4 0.0000 0.06761(4) 0.2500 0.00700(18) Uani d S 1 2
Mo Mo5 0.29608(6) 0.15641(3) 0.00098(2) 0.00611(14) Uani d . 1 1
Mo Mo6 0.28716(7) 0.15684(3) -0.17582(2) 0.00792(15) Uani d . 1 1
Na Na1 0.7353(3) 0.24829(16) -0.17054(12) 0.0162(5) Uani d . 1 1
Na Na2 0.5000 -0.0049(3) 0.2500 0.0223(9) Uani d S 1 2
Na Na3 0.4865(3) -0.00129(15) 0.08703(11) 0.0146(9) Uani d P 0.974(12) 1
Na Na4 0.7500 0.2500 0.0000 0.0144(13) Uani d SP 0.884(17) 2
Li Li1 0.0000 0.080(5) 0.7500 0.0144(13) Uani d SP 0.17(3) 2
O O1 0.8364(6) 0.0093(3) 0.91649(19) 0.0096(8) Uani d . 1 1
O O2 0.1841(6) 0.0087(3) 0.2570(2) 0.0155(9) Uani d . 1 1
O O3 0.0629(6) 0.2560(3) 0.8312(2) 0.0114(9) Uani d . 1 1
O O4 0.8115(6) 0.0125(3) 0.0820(2) 0.0116(9) Uani d . 1 1
O O5 0.4298(6) 0.2375(3) 0.0005(2) 0.0116(9) Uani d . 1 1
O O6 0.4138(5) 0.2410(2) 0.84170(19) 0.0085(8) Uani d . 1 1
O O7 0.0400(6) 0.1004(3) 0.83715(19) 0.0105(9) Uani d . 1 1
O O8 0.7382(7) 0.1602(3) 0.7519(2) 0.0183(10) Uani d . 1 1
O O9 0.2093(6) 0.1534(2) 0.9216(2) 0.0093(9) Uani d . 1 1
O O10 0.0275(6) 0.0968(3) 0.16486(18) 0.0097(9) Uani d . 1 1
O O11 0.2069(6) 0.1538(2) 0.08222(19) 0.0086(9) Uani d . 1 1
O O12 0.0345(6) 0.0951(2) 0.00058(18) 0.0098(9) Uani d . 1 1
O O13 0.4304(7) 0.0913(3) 0.1661(2) 0.0152(9) Uani d . 1 1
O O14 0.2059(7) 0.1611(2) 0.2469(2) 0.0111(9) Uani d . 1 1
O O15 0.7919(6) 0.1631(3) 0.9173(2) 0.0145(10) Uani d . 1 1
O O16 0.4536(6) 0.0861(3) 0.0022(2) 0.0145(10) Uani d . 1 1
O O17 0.7944(7) 0.1625(3) 0.0817(2) 0.0157(10) Uani d . 1 1
O O18 0.4428(7) 0.0853(3) 0.8357(2) 0.0139(9) Uani d . 1 1

loop_
_atom_site_aniso_label
_atom_site_aniso_U_11
_atom_site_aniso_U_22
_atom_site_aniso_U_33
_atom_site_aniso_U_12
_atom_site_aniso_U_13
_atom_site_aniso_U_23
Mo1 0.0053(2) 0.0088(3) 0.0045(2) -0.00116(18) 0.00002(16) 0.00022(17)
Mo2 0.0057(2) 0.0083(3) 0.0054(2) -0.00105(17) -0.00061(17) 0.00018(17)
Mo3 0.0053(2) 0.0087(3) 0.0060(2) -0.00102(18) -0.00057(17) 0.00020(17)
Mo4 0.0072(3) 0.0091(3) 0.0047(3) 0.000 0.0014(2) 0.000
Mo5 0.0057(2) 0.0083(3) 0.0044(2) -0.00079(18) 0.00004(17) -0.00012(17)
Mo6 0.0070(2) 0.0083(3) 0.0084(3) -0.00041(18) 0.00160(17) 0.00070(17)
Na1 0.0115(12) 0.0206(14) 0.0166(13) -0.0003(11) -0.0004(9) -0.0012(11)
Na2 0.0123(17) 0.034(2) 0.020(2) 0.000 0.0043(14) 0.000
Na3 0.0097(13) 0.0197(16) 0.0143(15) 0.0014(11) -0.0013(10) 0.0010(11)
Na4 0.012(2) 0.017(2) 0.014(2) 0.0019(16) -0.0013(15) -0.0008(16)
Li1 0.012(2) 0.017(2) 0.014(2) 0.0019(16) -0.0013(15) -0.0008(16)
O1 0.0059(18) 0.014(2) 0.009(2) -0.0004(17) -0.0012(14) -0.0016(16)
O2 0.013(2) 0.015(2) 0.018(2) 0.0023(19) 0.0045(17) 0.0058(19)
O3 0.0074(19) 0.012(2) 0.015(2) -0.0013(17) -0.0008(16) 0.0025(17)
O4 0.0072(19) 0.015(2) 0.012(2) -0.0031(17) 0.0005(16) -0.0022(17)
O5 0.0109(19) 0.013(2) 0.011(2) -0.0021(18) -0.0003(16) 0.0008(17)
O6 0.0052(17) 0.010(2) 0.010(2) -0.0023(16) 0.0013(15) -0.0002(16)
O7 0.012(2) 0.012(2) 0.008(2) -0.0028(17) 0.0002(15) -0.0005(16)
O8 0.021(3) 0.022(3) 0.012(2) 0.005(2) -0.0009(18) -0.0007(19)
O9 0.011(2) 0.011(2) 0.0065(19) -0.0018(16) 0.0010(16) -0.0036(15)
O10 0.011(2) 0.015(2) 0.0028(19) -0.0045(17) 0.0008(15) 0.0009(15)
O11 0.009(2) 0.011(2) 0.0052(19) -0.0031(16) 0.0013(15) -0.0009(15)
O12 0.013(2) 0.014(2) 0.0029(18) -0.0053(17) 0.0017(16) -0.0010(15)
O13 0.016(2) 0.014(2) 0.015(2) 0.0051(18) -0.0008(17) 0.0000(18)
O14 0.014(2) 0.014(2) 0.0057(19) -0.0003(17) 0.0002(16) -0.0009(16)
O15 0.014(2) 0.015(2) 0.014(2) 0.0034(18) 0.0010(18) 0.0006(17)
O16 0.016(2) 0.012(2) 0.015(2) 0.0039(18) -0.0007(18) -0.0012(18)
O17 0.017(2) 0.015(2) 0.014(2) 0.0004(18) -0.0015(18) 0.0026(18)
O18 0.015(2) 0.012(2) 0.014(2) 0.0038(18) 0.0031(17) 0.0010(17)

loop_
_atom_type_symbol
_atom_type_description
_atom_type_scat_dispersion_real
_atom_type_scat_dispersion_imag
_atom_type_scat_source
O O 0.0106 0.0060 'International Tables Vol C Tables 4.2.6.8 and 6.1.1.4'
Na Na 0.0362 0.0249 'International Tables Vol C Tables 4.2.6.8 and 6.1.1.4'
Mo Mo -1.6832 0.6857 'International Tables Vol C Tables 4.2.6.8 and 6.1.1.4'
Li Li -0.0003 0.0001 'International Tables Vol C Tables 4.2.6.8 and 6.1.1.4'

loop_
_geom_angle_atom_site_label_1
_geom_angle_atom_site_label_2
_geom_angle_atom_site_label_3
_geom_angle_site_symmetry_1
_geom_angle_site_symmetry_3
_geom_angle
O17 Mo1 O4 1_455 1_455 103.1(2)
O17 Mo1 O10 1_455 . 99.6(2)
O4 Mo1 O10 1_455 . 102.8(2)
O17 Mo1 O12 1_455 . 99.9(2)
O4 Mo1 O12 1_455 . 101.9(2)
O10 Mo1 O12 . . 143.9(2)
O17 Mo1 O11 1_455 . 100.4(2)
O4 Mo1 O11 1_455 . 156.48(19)
O10 Mo1 O11 . . 74.20(17)
O12 Mo1 O11 . . 72.60(17)
O17 Mo1 O1 1_455 5_656 179.2(2)
O4 Mo1 O1 1_455 5_656 76.14(18)
O10 Mo1 O1 . 5_656 80.95(17)
O12 Mo1 O1 . 5_656 79.90(17)
O11 Mo1 O1 . 5_656 80.36(16)
O15 Mo2 O1 1_454 1_454 105.7(2)
O15 Mo2 O7 1_454 1_554 104.2(2)
O1 Mo2 O7 1_454 1_554 104.6(2)
O15 Mo2 O12 1_454 . 98.1(2)
O1 Mo2 O12 1_454 . 95.73(19)
O7 Mo2 O12 1_554 . 144.1(2)
O15 Mo2 O9 1_454 1_554 104.2(2)
O1 Mo2 O9 1_454 1_554 148.71(18)
O7 Mo2 O9 1_554 1_554 76.26(18)
O12 Mo2 O9 . 1_554 71.17(17)
O13 Mo3 O3 . 7_556 104.0(2)
O13 Mo3 O14 . . 102.7(2)
O3 Mo3 O14 7_556 . 106.5(2)
O13 Mo3 O11 . . 90.7(2)
O3 Mo3 O11 7_556 . 103.19(19)
O14 Mo3 O11 . . 143.1(2)
O13 Mo3 O6 . 7_556 167.8(2)
O3 Mo3 O6 7_556 7_556 79.52(18)
O14 Mo3 O6 . 7_556 87.15(19)
O11 Mo3 O6 . 7_556 77.19(16)
O13 Mo3 O10 . . 93.5(2)
O3 Mo3 O10 7_556 . 161.23(18)
O14 Mo3 O10 . . 75.65(18)
O11 Mo3 O10 . . 69.26(15)
O6 Mo3 O10 7_556 . 82.01(16)
O2 Mo4 O2 2 . 103.6(3)
O2 Mo4 O10 2 2 99.8(2)
O2 Mo4 O10 . 2 99.1(2)
O2 Mo4 O10 2 . 99.1(2)
O2 Mo4 O10 . . 99.8(2)
O10 Mo4 O10 2 . 149.2(3)
O2 Mo4 O14 2 . 167.9(2)
O2 Mo4 O14 . . 86.8(2)
O10 Mo4 O14 2 . 84.27(18)
O10 Mo4 O14 . . 72.72(17)
O2 Mo4 O14 2 2 86.8(2)
O2 Mo4 O14 . 2 167.9(2)
O10 Mo4 O14 2 2 72.72(17)
O10 Mo4 O14 . 2 84.27(18)
O14 Mo4 O14 . 2 83.5(2)
O16 Mo5 O5 . . 104.1(2)
O16 Mo5 O9 . 1_554 102.6(2)
O5 Mo5 O9 . 1_554 101.7(2)
O16 Mo5 O11 . . 101.2(2)
O5 Mo5 O11 . . 102.4(2)
O9 Mo5 O11 1_554 . 140.48(19)
O16 Mo5 O12 . . 102.1(2)
O5 Mo5 O12 . . 153.79(19)
O9 Mo5 O12 1_554 . 72.12(17)
O11 Mo5 O12 . . 72.37(17)
O16 Mo5 O5 . 7 178.54(19)
O5 Mo5 O5 . 7 74.42(19)
O9 Mo5 O5 1_554 7 77.99(17)
O11 Mo5 O5 . 7 78.98(17)
O12 Mo5 O5 . 7 79.37(15)
O8 Mo6 O18 2_655 1_554 104.1(2)
O8 Mo6 O6 2_655 1_554 103.7(2)
O18 Mo6 O6 1_554 1_554 104.9(2)
O8 Mo6 O7 2_655 1_554 93.7(2)
O18 Mo6 O7 1_554 1_554 100.4(2)
O6 Mo6 O7 1_554 1_554 144.52(18)
O8 Mo6 O9 2_655 1_554 159.1(2)
O18 Mo6 O9 1_554 1_554 90.19(19)
O6 Mo6 O9 1_554 1_554 86.85(17)
O7 Mo6 O9 1_554 1_554 68.45(16)
O8 Mo6 O3 2_655 1_554 88.1(2)
O18 Mo6 O3 1_554 1_554 167.72(19)
O6 Mo6 O3 1_554 1_554 73.36(17)
O7 Mo6 O3 1_554 1_554 76.61(16)
O9 Mo6 O3 1_554 1_554 77.62(16)
O8 Na1 O6 1_554 1_554 93.37(19)
O8 Na1 O3 1_554 1_654 92.29(19)
O6 Na1 O3 1_554 1_654 172.4(2)
O8 Na1 O14 1_554 8 84.20(18)
O6 Na1 O14 1_554 8 92.23(18)
O3 Na1 O14 1_654 8 93.35(18)
O8 Na1 O15 1_554 1_554 99.12(19)
O6 Na1 O15 1_554 1_554 92.11(18)
O3 Na1 O15 1_654 1_554 82.02(17)
O14 Na1 O15 8 1_554 174.4(2)
O8 Na1 O17 1_554 7_655 174.5(2)
O6 Na1 O17 1_554 7_655 81.93(17)
O3 Na1 O17 1_654 7_655 92.15(18)
O14 Na1 O17 8 7_655 98.84(18)
O15 Na1 O17 1_554 7_655 78.23(17)
O2 Na2 O2 2_655 . 167.9(3)
O2 Na2 O18 2_655 5_656 80.68(17)
O2 Na2 O18 . 5_656 106.73(19)
O2 Na2 O18 2_655 6 106.73(19)
O2 Na2 O18 . 6 80.68(17)
O18 Na2 O18 5_656 6 106.9(3)
O2 Na2 O13 2_655 2_655 77.65(17)
O2 Na2 O13 . 2_655 94.17(19)
O18 Na2 O13 5_656 2_655 158.13(16)
O18 Na2 O13 6 2_655 82.33(15)
O2 Na2 O13 2_655 . 94.17(19)
O2 Na2 O13 . . 77.65(17)
O18 Na2 O13 5_656 . 82.33(15)
O18 Na2 O13 6 . 158.13(16)
O13 Na2 O13 2_655 . 96.3(3)
O18 Na3 O1 5_656 5_656 101.64(19)
O18 Na3 O4 5_656 . 83.45(18)
O1 Na3 O4 5_656 . 174.76(19)
O18 Na3 O13 5_656 . 87.07(18)
O1 Na3 O13 5_656 . 84.13(18)
O4 Na3 O13 . . 97.46(19)
O18 Na3 O16 5_656 . 172.73(19)
O1 Na3 O16 5_656 . 85.35(17)
O4 Na3 O16 . . 89.52(18)
O13 Na3 O16 . . 95.73(18)
O18 Na3 O16 5_656 5_655 98.48(18)
O1 Na3 O16 5_656 5_655 96.35(17)
O4 Na3 O16 . 5_655 81.56(17)
O13 Na3 O16 . 5_655 174.19(19)
O16 Na3 O16 . 5_655 78.56(18)
O5 Na4 O5 7_655 . 180.0
O5 Na4 O17 7_655 7_655 93.72(16)
O5 Na4 O17 . 7_655 86.28(16)
O5 Na4 O17 7_655 . 86.28(16)
O5 Na4 O17 . . 93.72(16)
O17 Na4 O17 7_655 . 180.0(2)
O5 Na4 O15 7_655 7_656 93.92(16)
O5 Na4 O15 . 7_656 86.08(16)
O17 Na4 O15 7_655 7_656 97.62(16)
O17 Na4 O15 . 7_656 82.38(16)
O5 Na4 O15 7_655 1_554 86.08(16)
O5 Na4 O15 . 1_554 93.92(16)
O17 Na4 O15 7_655 1_554 82.38(16)
O17 Na4 O15 . 1_554 97.62(16)
O15 Na4 O15 7_656 1_554 180.0(2)
O7 Li1 O7 . 2_556 159(6)
O7 Li1 O2 . 5_556 108(2)
O7 Li1 O2 2_556 5_556 88.6(17)
O7 Li1 O2 . 6_556 88.6(17)
O7 Li1 O2 2_556 6_556 108(2)
O2 Li1 O2 5_556 6_556 80(3)
O7 Li1 O8 . 2_656 78.0(18)
O7 Li1 O8 2_556 2_656 89(2)
O2 Li1 O8 5_556 2_656 166(3)
O2 Li1 O8 6_556 2_656 87.2(2)
O7 Li1 O8 . 1_455 89(2)
O7 Li1 O8 2_556 1_455 78.0(18)
O2 Li1 O8 5_556 1_455 87.2(2)
O2 Li1 O8 6_556 1_455 166(3)
O8 Li1 O8 2_656 1_455 106(4)

loop_
_geom_bond_atom_site_label_1
_geom_bond_atom_site_label_2
_geom_bond_site_symmetry_2
_geom_bond_distance
Mo1 O17 1_455 1.699(5)
Mo1 O4 1_455 1.725(4)
Mo1 O10 . 1.899(4)
Mo1 O12 . 1.918(4)
Mo1 O11 . 2.167(4)
Mo1 O1 5_656 2.368(4)
Mo2 O15 1_454 1.708(5)
Mo2 O1 1_454 1.761(4)
Mo2 O7 1_554 1.790(4)
Mo2 O12 . 2.006(4)
Mo2 O9 1_554 2.109(4)
Mo3 O13 . 1.709(5)
Mo3 O3 7_556 1.755(4)
Mo3 O14 . 1.769(5)
Mo3 O11 . 2.066(4)
Mo3 O6 7_556 2.210(4)
Mo3 O10 . 2.258(4)
Mo4 O2 2 1.703(5)
Mo4 O2 . 1.703(5)
Mo4 O10 2 1.962(4)
Mo4 O10 . 1.962(4)
Mo4 O14 . 2.238(5)
Mo4 O14 2 2.238(5)
Mo5 O16 . 1.695(5)
Mo5 O5 . 1.741(4)
Mo5 O9 1_554 1.862(4)
Mo5 O11 . 1.909(4)
Mo5 O12 . 2.184(4)
Mo5 O5 7 2.501(5)
Mo6 O8 2_655 1.690(5)
Mo6 O18 1_554 1.720(5)
Mo6 O6 1_554 1.802(4)
Mo6 O7 1_554 2.072(5)
Mo6 O9 1_554 2.225(4)
Mo6 O3 1_554 2.405(4)
Na1 O8 1_554 2.327(6)
Na1 O6 1_554 2.342(5)
Na1 O3 1_654 2.371(5)
Na1 O14 8 2.448(5)
Na1 O15 1_554 2.499(5)
Na1 O17 7_655 2.537(6)
Na2 O2 2_655 2.301(5)
Na2 O2 . 2.301(5)
Na2 O18 5_656 2.413(5)
Na2 O18 6 2.413(5)
Na2 O13 2_655 2.575(6)
Na2 O13 . 2.575(6)
Na3 O18 5_656 2.329(5)
Na3 O1 5_656 2.338(5)
Na3 O4 . 2.364(5)
Na3 O13 . 2.440(5)
Na3 O16 . 2.449(5)
Na3 O16 5_655 2.525(5)
Na4 O5 7_655 2.324(4)
Na4 O5 . 2.324(4)
Na4 O17 7_655 2.408(5)
Na4 O17 . 2.408(5)
Na4 O15 7_656 2.417(5)
Na4 O15 1_554 2.417(5)
Li1 O7 . 1.979(18)
Li1 O7 2_556 1.979(18)
Li1 O2 5_556 2.08(8)
Li1 O2 6_556 2.08(8)
Li1 O8 2_656 2.37(6)
Li1 O8 1_455 2.37(6)
O1 Mo2 1_656 1.761(4)
O1 Na3 5_656 2.338(5)
O1 Mo1 5_656 2.368(4)
O2 Li1 5_556 2.08(8)
O3 Mo3 7_556 1.755(4)
O3 Na1 1_456 2.371(5)
O3 Mo6 1_556 2.405(4)
O4 Mo1 1_655 1.725(4)
O5 Mo5 7 2.501(5)
O6 Mo6 1_556 1.802(4)
O6 Mo3 7_556 2.210(4)
O6 Na1 1_556 2.342(5)
O7 Mo2 1_556 1.790(4)
O7 Mo6 1_556 2.072(5)
O8 Mo6 2_655 1.690(5)
O8 Na1 1_556 2.327(6)
O8 Li1 1_655 2.37(6)
O9 Mo5 1_556 1.862(4)
O9 Mo2 1_556 2.109(4)
O9 Mo6 1_556 2.225(4)
O14 Na1 8_456 2.448(5)
O15 Mo2 1_656 1.708(5)
O15 Na4 1_556 2.417(5)
O15 Na1 1_556 2.499(5)
O16 Na3 5_655 2.525(5)
O17 Mo1 1_655 1.699(5)
O17 Na1 7_655 2.537(6)
O18 Mo6 1_556 1.720(5)
O18 Na3 5_656 2.329(5)
O18 Na2 5_656 2.413(5)
